data_4307790
loop_
_publ_author_name
'Jari Konu'
'Maravanji S. Balakrishna'
'Tristram Chivers'
'Thomas W. Swaddle'

_publ_contact_author 'Professor Tristram Chivers'
_publ_contact_author_email chivers@ucalgary.ca
_publ_section_title
;
New Bonding Modes for Boraamidinate Ligands in Heavy Group 15 Complexes:
Fluxional Behavior of the 1:2 Complexes, LiM[PhB(NtBu)2]2 (M = As, Sb, Bi)
;
_journal_name_full 'Inorganic Chemistry'
_journal_page_first 2627
_journal_page_last 2636
_journal_paper_doi 10.1021/ic0622757
_journal_volume 46
_journal_year 2007
_chemical_formula_moiety 'C14 H23 B Cl N2 Sb'
_chemical_formula_sum 'C14 H23 B Cl N2 Sb'
_chemical_formula_weight 387.35
_chemical_name_systematic
;
 ?
;
_space_group_IT_number 2
_symmetry_cell_setting triclinic
_symmetry_space_group_name_Hall '-P 1'
_symmetry_space_group_name_H-M 'P -1'
_atom_sites_solution_hydrogens geom
_atom_sites_solution_primary direct
_atom_sites_solution_secondary difmap
_audit_creation_method SHELXL-97
_cell_angle_alpha 91.53(3)
_cell_angle_beta 102.55(3)
_cell_angle_gamma 90.16(3)
_cell_formula_units_Z 4
_cell_length_a 9.1398(18)
_cell_length_b 11.328(2)
_cell_length_c 17.090(3)
_cell_measurement_reflns_used 8757
_cell_measurement_temperature 173(2)
_cell_measurement_theta_max 25.03
_cell_measurement_theta_min 2.96
_cell_volume 1726.5(6)
_computing_cell_refinement 'HKL Scalepack (Otwinowski & Minor 1997)'
_computing_data_collection 'Collect (Nonius BV, 1997-2000)'
_computing_data_reduction DENZO-SMN
_computing_molecular_graphics 'DIAMOND (Brandenburg & Berndt, 1999)'
_computing_publication_material 'WinGX v1.70-01 (L. J. Farrugia)'
_computing_structure_refinement 'SHELXL-97 (Sheldrick, 1997)'
_computing_structure_solution 'SHELXS-97 (Sheldrick, 1997)'
_diffrn_ambient_temperature 173(2)
_diffrn_measured_fraction_theta_full 0.986
_diffrn_measured_fraction_theta_max 0.986
_diffrn_measurement_device_type 'KappaCCD (Nonius, FR540C)'
_diffrn_measurement_method 'phi\omega scans'
_diffrn_radiation_monochromator 'horizonally mounted graphite crystal'
_diffrn_radiation_source 'Enraf Nonius FR590D, fine-focus sealed tube'
_diffrn_radiation_type MoK\a
_diffrn_radiation_wavelength 0.71073
_diffrn_reflns_av_R_equivalents 0.0247
_diffrn_reflns_av_sigmaI/netI 0.0316
_diffrn_reflns_limit_h_max 9
_diffrn_reflns_limit_h_min -10
_diffrn_reflns_limit_k_max 13
_diffrn_reflns_limit_k_min -13
_diffrn_reflns_limit_l_max 20
_diffrn_reflns_limit_l_min -20
_diffrn_reflns_number 8757
_diffrn_reflns_theta_full 25.03
_diffrn_reflns_theta_max 25.03
_diffrn_reflns_theta_min 2.96
_diffrn_standards_number 0
_exptl_absorpt_coefficient_mu 1.742
_exptl_absorpt_correction_T_max 0.7662
_exptl_absorpt_correction_T_min 0.6894
_exptl_absorpt_correction_type integration
_exptl_absorpt_process_details 'SADABS (SHELXTL-NT v5.1, Bruker)'
_exptl_crystal_colour colorless
_exptl_crystal_density_diffrn 1.490
_exptl_crystal_density_method 'not measured'
_exptl_crystal_description block
_exptl_crystal_F_000 776
_exptl_crystal_size_max 0.40
_exptl_crystal_size_mid 0.36
_exptl_crystal_size_min 0.32
_refine_diff_density_max 1.738
_refine_diff_density_min -0.903
_refine_diff_density_rms 0.094
_refine_ls_extinction_method none
_refine_ls_goodness_of_fit_ref 1.139
_refine_ls_hydrogen_treatment constr
_refine_ls_matrix_type full
_refine_ls_number_parameters 343
_refine_ls_number_reflns 6018
_refine_ls_number_restraints 0
_refine_ls_restrained_S_all 1.139
_refine_ls_R_factor_all 0.0383
_refine_ls_R_factor_gt 0.0333
_refine_ls_shift/su_max 0.001
_refine_ls_shift/su_mean 0.000
_refine_ls_structure_factor_coef Fsqd
_refine_ls_weighting_details 'calc w=1/[\s^2^(Fo^2^)+(0.0347P)^2^+2.7830P] where P=(Fo^2^+2Fc^2^)/3'
_refine_ls_weighting_scheme calc
_refine_ls_wR_factor_gt 0.0831
_refine_ls_wR_factor_ref 0.0862
_reflns_number_gt 5429
_reflns_number_total 6018
_reflns_threshold_expression >2sigma(I)
_cod_data_source_file ic0622757si20070112_014747_2.cif
_cod_data_source_block compound_1b
_cod_original_cell_volume 1726.4(6)
_cod_database_code 4307790

loop_
_symmetry_equiv_pos_as_xyz
'x, y, z'
'-x, -y, -z'

loop_
_atom_site_label
_atom_site_type_symbol
_atom_site_fract_x
_atom_site_fract_y
_atom_site_fract_z
_atom_site_U_iso_or_equiv
_atom_site_adp_type
_atom_site_occupancy
_atom_site_symmetry_multiplicity
_atom_site_calc_flag
_atom_site_refinement_flags
_atom_site_disorder_assembly
_atom_site_disorder_group
Sb1 Sb 0.04436(3) 0.406304(19) 0.134911(14) 0.02529(9) Uani 1 1 d . . .
Sb2 Sb 0.06154(3) -0.092784(19) 0.130650(13) 0.02499(9) Uani 1 1 d . . .
Cl1 Cl -0.04059(12) 0.60936(8) 0.12817(7) 0.0419(2) Uani 1 1 d . . .
Cl2 Cl 0.14711(13) 0.10991(9) 0.12772(7) 0.0431(3) Uani 1 1 d . . .
N1 N 0.1034(3) 0.3877(3) 0.25550(17) 0.0247(6) Uani 1 1 d . . .
N2 N 0.2672(3) 0.4335(3) 0.17589(18) 0.0285(7) Uani 1 1 d . . .
N3 N 0.1046(3) -0.1164(3) 0.25032(17) 0.0233(6) Uani 1 1 d . . .
N4 N -0.1234(3) -0.0644(3) 0.17554(18) 0.0282(7) Uani 1 1 d . . .
B1 B 0.2606(4) 0.3909(3) 0.2539(2) 0.0215(8) Uani 1 1 d . . .
B2 B -0.0517(4) -0.1104(3) 0.2520(2) 0.0227(8) Uani 1 1 d . . .
C1 C 0.0151(4) 0.3489(3) 0.3124(2) 0.0285(8) Uani 1 1 d . . .
C2 C -0.1500(5) 0.3676(4) 0.2747(3) 0.0458(11) Uani 1 1 d . . .
H2A H -0.1784 0.3188 0.2254 0.069 Uiso 1 1 calc R . .
H2B H -0.1665 0.4510 0.2619 0.069 Uiso 1 1 calc R . .
H2C H -0.2112 0.3450 0.3124 0.069 Uiso 1 1 calc R . .
C3 C 0.0588(5) 0.4256(4) 0.3889(3) 0.0427(10) Uani 1 1 d . . .
H3A H 0.1646 0.4133 0.4136 0.064 Uiso 1 1 calc R . .
H3B H -0.0033 0.4038 0.4264 0.064 Uiso 1 1 calc R . .
H3C H 0.0430 0.5089 0.3757 0.064 Uiso 1 1 calc R . .
C4 C 0.0451(5) 0.2193(3) 0.3325(3) 0.0415(10) Uani 1 1 d . . .
H4A H 0.1514 0.2095 0.3572 0.062 Uiso 1 1 calc R . .
H4B H 0.0190 0.1703 0.2832 0.062 Uiso 1 1 calc R . .
H4C H -0.0160 0.1951 0.3699 0.062 Uiso 1 1 calc R . .
C5 C 0.3869(4) 0.4527(3) 0.1324(2) 0.0303(8) Uani 1 1 d . . .
C6 C 0.3207(6) 0.5190(6) 0.0571(3) 0.0729(19) Uani 1 1 d . . .
H6A H 0.2768 0.5930 0.0718 0.109 Uiso 1 1 calc R . .
H6B H 0.2427 0.4703 0.0224 0.109 Uiso 1 1 calc R . .
H6C H 0.3998 0.5366 0.0284 0.109 Uiso 1 1 calc R . .
C7 C 0.5106(5) 0.5281(4) 0.1847(3) 0.0453(11) Uani 1 1 d . . .
H7A H 0.4690 0.6037 0.1982 0.068 Uiso 1 1 calc R . .
H7B H 0.5897 0.5424 0.1554 0.068 Uiso 1 1 calc R . .
H7C H 0.5526 0.4867 0.2340 0.068 Uiso 1 1 calc R . .
C8 C 0.4546(6) 0.3354(4) 0.1126(3) 0.0591(14) Uani 1 1 d . . .
H8A H 0.3763 0.2855 0.0792 0.089 Uiso 1 1 calc R . .
H8B H 0.4971 0.2952 0.1624 0.089 Uiso 1 1 calc R . .
H8C H 0.5338 0.3503 0.0835 0.089 Uiso 1 1 calc R . .
C9 C 0.2415(4) -0.1559(3) 0.3055(2) 0.0273(8) Uani 1 1 d . . .
C10 C 0.2248(5) -0.2837(3) 0.3291(3) 0.0412(10) Uani 1 1 d . . .
H10A H 0.2065 -0.3352 0.2809 0.062 Uiso 1 1 calc R . .
H10B H 0.1403 -0.2899 0.3556 0.062 Uiso 1 1 calc R . .
H10C H 0.3170 -0.3079 0.3659 0.062 Uiso 1 1 calc R . .
C11 C 0.2690(5) -0.0753(4) 0.3801(3) 0.0419(10) Uani 1 1 d . . .
H11A H 0.2791 0.0065 0.3647 0.063 Uiso 1 1 calc R . .
H11B H 0.3613 -0.0989 0.4171 0.063 Uiso 1 1 calc R . .
H11C H 0.1844 -0.0817 0.4065 0.063 Uiso 1 1 calc R . .
C12 C 0.3727(5) -0.1444(5) 0.2642(3) 0.0529(12) Uani 1 1 d . . .
H12A H 0.3820 -0.0622 0.2492 0.079 Uiso 1 1 calc R . .
H12B H 0.3551 -0.1957 0.2159 0.079 Uiso 1 1 calc R . .
H12C H 0.4654 -0.1678 0.3009 0.079 Uiso 1 1 calc R . .
C13 C -0.2792(4) -0.0424(3) 0.1347(2) 0.0308(8) Uani 1 1 d . . .
C14 C -0.3530(5) 0.0325(4) 0.1901(3) 0.0460(11) Uani 1 1 d . . .
H14A H -0.3560 -0.0114 0.2383 0.069 Uiso 1 1 calc R . .
H14B H -0.4554 0.0515 0.1623 0.069 Uiso 1 1 calc R . .
H14C H -0.2952 0.1057 0.2052 0.069 Uiso 1 1 calc R . .
C15 C -0.2761(6) 0.0257(6) 0.0594(3) 0.0679(17) Uani 1 1 d . . .
H15A H -0.2291 -0.0226 0.0234 0.102 Uiso 1 1 calc R . .
H15B H -0.2183 0.0990 0.0742 0.102 Uiso 1 1 calc R . .
H15C H -0.3787 0.0446 0.0321 0.102 Uiso 1 1 calc R . .
C16 C -0.3667(5) -0.1589(4) 0.1139(3) 0.0491(12) Uani 1 1 d . . .
H16A H -0.3665 -0.2012 0.1632 0.074 Uiso 1 1 calc R . .
H16B H -0.3192 -0.2077 0.0783 0.074 Uiso 1 1 calc R . .
H16C H -0.4702 -0.1422 0.0868 0.074 Uiso 1 1 calc R . .
C17 C 0.3961(4) 0.3487(3) 0.3215(2) 0.0237(7) Uani 1 1 d . . .
C18 C 0.4748(4) 0.4240(3) 0.3824(2) 0.0300(8) Uani 1 1 d . . .
H18 H 0.4449 0.5041 0.3845 0.036 Uiso 1 1 calc R . .
C19 C 0.5948(5) 0.3856(4) 0.4396(2) 0.0366(9) Uani 1 1 d . . .
H19 H 0.6470 0.4390 0.4799 0.044 Uiso 1 1 calc R . .
C20 C 0.6388(5) 0.2685(4) 0.4378(2) 0.0378(9) Uani 1 1 d . . .
H20 H 0.7208 0.2414 0.4772 0.045 Uiso 1 1 calc R . .
C21 C 0.5634(5) 0.1922(4) 0.3789(3) 0.0387(9) Uani 1 1 d . . .
H21 H 0.5929 0.1120 0.3777 0.046 Uiso 1 1 calc R . .
C22 C 0.4442(4) 0.2320(3) 0.3214(2) 0.0332(8) Uani 1 1 d . . .
H22 H 0.3937 0.1783 0.2807 0.040 Uiso 1 1 calc R . .
C23 C -0.1302(4) -0.1525(3) 0.3207(2) 0.0243(7) Uani 1 1 d . . .
C24 C -0.1506(5) -0.0808(4) 0.3842(2) 0.0400(10) Uani 1 1 d . . .
H24 H -0.1148 -0.0016 0.3881 0.048 Uiso 1 1 calc R . .
C25 C -0.2214(5) -0.1210(4) 0.4420(3) 0.0461(11) Uani 1 1 d . . .
H25 H -0.2335 -0.0693 0.4848 0.055 Uiso 1 1 calc R . .
C26 C -0.2745(5) -0.2347(4) 0.4383(2) 0.0404(10) Uani 1 1 d . . .
H26 H -0.3237 -0.2620 0.4781 0.048 Uiso 1 1 calc R . .
C27 C -0.2555(5) -0.3094(4) 0.3759(3) 0.0386(9) Uani 1 1 d . . .
H27 H -0.2909 -0.3887 0.3728 0.046 Uiso 1 1 calc R . .
C28 C -0.1846(4) -0.2680(3) 0.3180(2) 0.0330(8) Uani 1 1 d . . .
H28 H -0.1728 -0.3198 0.2752 0.040 Uiso 1 1 calc R . .

loop_
_atom_site_aniso_label
_atom_site_aniso_U_11
_atom_site_aniso_U_22
_atom_site_aniso_U_33
_atom_site_aniso_U_23
_atom_site_aniso_U_13
_atom_site_aniso_U_12
Sb1 0.02334(14) 0.02216(14) 0.02745(14) -0.00019(10) -0.00076(10) -0.00001(9)
Sb2 0.03043(15) 0.02225(14) 0.02464(14) 0.00056(10) 0.01112(10) 0.00015(10)
Cl1 0.0457(6) 0.0263(5) 0.0489(6) 0.0035(4) -0.0004(5) 0.0079(4)
Cl2 0.0541(6) 0.0267(5) 0.0529(6) 0.0048(4) 0.0207(5) -0.0058(4)
N1 0.0220(15) 0.0265(16) 0.0253(15) 0.0035(12) 0.0040(12) -0.0008(12)
N2 0.0232(15) 0.0315(17) 0.0327(17) 0.0093(13) 0.0091(13) 0.0008(12)
N3 0.0234(15) 0.0245(15) 0.0224(14) 0.0037(12) 0.0057(12) 0.0032(12)
N4 0.0219(15) 0.0365(17) 0.0265(16) 0.0062(13) 0.0054(13) 0.0000(13)
B1 0.0221(19) 0.0176(18) 0.0236(19) -0.0002(15) 0.0027(16) -0.0007(14)
B2 0.026(2) 0.0159(18) 0.027(2) 0.0002(15) 0.0077(16) -0.0004(15)
C1 0.0278(19) 0.0249(19) 0.036(2) 0.0053(15) 0.0140(16) -0.0011(14)
C2 0.031(2) 0.053(3) 0.058(3) 0.017(2) 0.018(2) -0.0017(19)
C3 0.053(3) 0.036(2) 0.045(2) -0.0004(19) 0.025(2) -0.0034(19)
C4 0.053(3) 0.024(2) 0.054(3) 0.0075(18) 0.024(2) -0.0035(18)
C5 0.0274(19) 0.034(2) 0.033(2) 0.0054(16) 0.0125(16) 0.0027(15)
C6 0.045(3) 0.131(5) 0.049(3) 0.050(3) 0.019(2) 0.012(3)
C7 0.032(2) 0.047(3) 0.062(3) 0.003(2) 0.019(2) -0.0098(19)
C8 0.075(4) 0.043(3) 0.075(4) -0.012(2) 0.051(3) -0.007(2)
C9 0.0240(18) 0.0228(18) 0.034(2) 0.0043(15) 0.0033(15) 0.0055(14)
C10 0.046(2) 0.0201(19) 0.049(2) 0.0040(17) -0.007(2) 0.0042(17)
C11 0.044(2) 0.031(2) 0.044(2) -0.0020(18) -0.0071(19) 0.0027(18)
C12 0.032(2) 0.073(3) 0.057(3) 0.021(3) 0.014(2) 0.015(2)
C13 0.0209(18) 0.034(2) 0.036(2) 0.0118(16) 0.0016(16) 0.0017(15)
C14 0.028(2) 0.039(2) 0.069(3) 0.002(2) 0.007(2) 0.0047(18)
C15 0.040(3) 0.108(5) 0.054(3) 0.046(3) 0.001(2) 0.008(3)
C16 0.036(2) 0.048(3) 0.055(3) -0.009(2) -0.008(2) -0.0020(19)
C17 0.0205(17) 0.0249(18) 0.0263(18) 0.0040(14) 0.0058(14) 0.0008(13)
C18 0.031(2) 0.0288(19) 0.0282(19) 0.0021(15) 0.0020(16) 0.0047(15)
C19 0.037(2) 0.042(2) 0.028(2) 0.0010(17) 0.0019(17) -0.0033(18)
C20 0.033(2) 0.050(3) 0.029(2) 0.0139(18) 0.0028(17) 0.0104(18)
C21 0.040(2) 0.029(2) 0.047(2) 0.0110(18) 0.0079(19) 0.0127(17)
C22 0.035(2) 0.0245(19) 0.038(2) -0.0008(16) 0.0037(17) 0.0027(16)
C23 0.0239(18) 0.0253(18) 0.0241(17) 0.0056(14) 0.0052(14) 0.0041(14)
C24 0.058(3) 0.026(2) 0.039(2) -0.0038(17) 0.019(2) -0.0032(18)
C25 0.065(3) 0.046(3) 0.032(2) -0.0042(19) 0.023(2) 0.002(2)
C26 0.038(2) 0.056(3) 0.033(2) 0.0192(19) 0.0169(18) 0.0045(19)
C27 0.040(2) 0.034(2) 0.043(2) 0.0107(18) 0.0113(19) -0.0067(17)
C28 0.040(2) 0.027(2) 0.035(2) 0.0007(16) 0.0129(17) 0.0010(16)

loop_
_atom_type_symbol
_atom_type_description
_atom_type_scat_dispersion_real
_atom_type_scat_dispersion_imag
_atom_type_scat_source
C C 0.0033 0.0016 'International Tables Vol C Tables 4.2.6.8 and 6.1.1.4'
H H 0.0000 0.0000 'International Tables Vol C Tables 4.2.6.8 and 6.1.1.4'
B B 0.0013 0.0007 'International Tables Vol C Tables 4.2.6.8 and 6.1.1.4'
N N 0.0061 0.0033 'International Tables Vol C Tables 4.2.6.8 and 6.1.1.4'
Cl Cl 0.1484 0.1585 'International Tables Vol C Tables 4.2.6.8 and 6.1.1.4'
Sb Sb -0.5866 1.5461 'International Tables Vol C Tables 4.2.6.8 and 6.1.1.4'

loop_
_geom_angle_atom_site_label_1
_geom_angle_atom_site_label_2
_geom_angle_atom_site_label_3
_geom_angle
_geom_angle_site_symmetry_1
_geom_angle_site_symmetry_3
_geom_angle_publ_flag
N2 Sb1 N1 69.03(12) . . ?
N2 Sb1 Cl1 99.83(9) . . ?
N1 Sb1 Cl1 100.64(9) . . ?
N2 Sb1 B1 34.94(12) . . ?
N1 Sb1 B1 34.94(12) . . ?
Cl1 Sb1 B1 108.27(9) . . ?
N3 Sb2 N4 68.68(12) . . ?
N3 Sb2 Cl2 100.33(9) . . ?
N4 Sb2 Cl2 99.46(10) . . ?
N3 Sb2 B2 34.70(12) . . ?
N4 Sb2 B2 34.78(12) . . ?
Cl2 Sb2 B2 107.62(9) . . ?
B1 N1 C1 135.5(3) . . ?
B1 N1 Sb1 91.3(2) . . ?
C1 N1 Sb1 130.6(2) . . ?
B1 N2 C5 135.2(3) . . ?
B1 N2 Sb1 91.6(2) . . ?
C5 N2 Sb1 130.7(2) . . ?
B2 N3 C9 135.5(3) . . ?
B2 N3 Sb2 92.1(2) . . ?
C9 N3 Sb2 130.6(2) . . ?
B2 N4 C13 134.8(3) . . ?
B2 N4 Sb2 91.9(2) . . ?
C13 N4 Sb2 130.6(2) . . ?
N1 B1 N2 105.5(3) . . ?
N1 B1 C17 127.1(3) . . ?
N2 B1 C17 127.3(3) . . ?
N1 B1 Sb1 53.71(17) . . ?
N2 B1 Sb1 53.46(17) . . ?
C17 B1 Sb1 166.1(2) . . ?
N3 B2 N4 105.0(3) . . ?
N3 B2 C23 127.7(3) . . ?
N4 B2 C23 127.2(3) . . ?
N3 B2 Sb2 53.21(17) . . ?
N4 B2 Sb2 53.33(17) . . ?
C23 B2 Sb2 166.5(2) . . ?
N1 C1 C2 108.0(3) . . ?
N1 C1 C3 108.4(3) . . ?
C2 C1 C3 109.2(3) . . ?
N1 C1 C4 110.9(3) . . ?
C2 C1 C4 110.8(3) . . ?
C3 C1 C4 109.5(3) . . ?
C1 C2 H2A 109.5 . . ?
C1 C2 H2B 109.5 . . ?
H2A C2 H2B 109.5 . . ?
C1 C2 H2C 109.5 . . ?
H2A C2 H2C 109.5 . . ?
H2B C2 H2C 109.5 . . ?
C1 C3 H3A 109.5 . . ?
C1 C3 H3B 109.5 . . ?
H3A C3 H3B 109.5 . . ?
C1 C3 H3C 109.5 . . ?
H3A C3 H3C 109.5 . . ?
H3B C3 H3C 109.5 . . ?
C1 C4 H4A 109.5 . . ?
C1 C4 H4B 109.5 . . ?
H4A C4 H4B 109.5 . . ?
C1 C4 H4C 109.5 . . ?
H4A C4 H4C 109.5 . . ?
H4B C4 H4C 109.5 . . ?
N2 C5 C6 107.9(3) . . ?
N2 C5 C7 109.3(3) . . ?
C6 C5 C7 108.9(4) . . ?
N2 C5 C8 110.9(3) . . ?
C6 C5 C8 111.5(4) . . ?
C7 C5 C8 108.3(4) . . ?
C5 C6 H6A 109.5 . . ?
C5 C6 H6B 109.5 . . ?
H6A C6 H6B 109.5 . . ?
C5 C6 H6C 109.5 . . ?
H6A C6 H6C 109.5 . . ?
H6B C6 H6C 109.5 . . ?
C5 C7 H7A 109.5 . . ?
C5 C7 H7B 109.5 . . ?
H7A C7 H7B 109.5 . . ?
C5 C7 H7C 109.5 . . ?
H7A C7 H7C 109.5 . . ?
H7B C7 H7C 109.5 . . ?
C5 C8 H8A 109.5 . . ?
C5 C8 H8B 109.5 . . ?
H8A C8 H8B 109.5 . . ?
C5 C8 H8C 109.5 . . ?
H8A C8 H8C 109.5 . . ?
H8B C8 H8C 109.5 . . ?
N3 C9 C11 108.2(3) . . ?
N3 C9 C12 108.5(3) . . ?
C11 C9 C12 109.2(4) . . ?
N3 C9 C10 110.9(3) . . ?
C11 C9 C10 109.7(3) . . ?
C12 C9 C10 110.3(3) . . ?
C9 C10 H10A 109.5 . . ?
C9 C10 H10B 109.5 . . ?
H10A C10 H10B 109.5 . . ?
C9 C10 H10C 109.5 . . ?
H10A C10 H10C 109.5 . . ?
H10B C10 H10C 109.5 . . ?
C9 C11 H11A 109.5 . . ?
C9 C11 H11B 109.5 . . ?
H11A C11 H11B 109.5 . . ?
C9 C11 H11C 109.5 . . ?
H11A C11 H11C 109.5 . . ?
H11B C11 H11C 109.5 . . ?
C9 C12 H12A 109.5 . . ?
C9 C12 H12B 109.5 . . ?
H12A C12 H12B 109.5 . . ?
C9 C12 H12C 109.5 . . ?
H12A C12 H12C 109.5 . . ?
H12B C12 H12C 109.5 . . ?
N4 C13 C14 108.8(3) . . ?
N4 C13 C15 107.7(3) . . ?
C14 C13 C15 109.3(4) . . ?
N4 C13 C16 110.8(3) . . ?
C14 C13 C16 109.2(3) . . ?
C15 C13 C16 111.1(4) . . ?
C13 C14 H14A 109.5 . . ?
C13 C14 H14B 109.5 . . ?
H14A C14 H14B 109.5 . . ?
C13 C14 H14C 109.5 . . ?
H14A C14 H14C 109.5 . . ?
H14B C14 H14C 109.5 . . ?
C13 C15 H15A 109.5 . . ?
C13 C15 H15B 109.5 . . ?
H15A C15 H15B 109.5 . . ?
C13 C15 H15C 109.5 . . ?
H15A C15 H15C 109.5 . . ?
H15B C15 H15C 109.5 . . ?
C13 C16 H16A 109.5 . . ?
C13 C16 H16B 109.5 . . ?
H16A C16 H16B 109.5 . . ?
C13 C16 H16C 109.5 . . ?
H16A C16 H16C 109.5 . . ?
H16B C16 H16C 109.5 . . ?
C22 C17 C18 116.7(3) . . ?
C22 C17 B1 120.1(3) . . ?
C18 C17 B1 123.2(3) . . ?
C19 C18 C17 122.0(4) . . ?
C19 C18 H18 119.0 . . ?
C17 C18 H18 119.0 . . ?
C18 C19 C20 119.7(4) . . ?
C18 C19 H19 120.1 . . ?
C20 C19 H19 120.1 . . ?
C21 C20 C19 119.7(4) . . ?
C21 C20 H20 120.2 . . ?
C19 C20 H20 120.2 . . ?
C20 C21 C22 120.1(4) . . ?
C20 C21 H21 119.9 . . ?
C22 C21 H21 119.9 . . ?
C21 C22 C17 121.8(4) . . ?
C21 C22 H22 119.1 . . ?
C17 C22 H22 119.1 . . ?
C24 C23 C28 116.6(3) . . ?
C24 C23 B2 124.0(3) . . ?
C28 C23 B2 119.4(3) . . ?
C25 C24 C23 121.9(4) . . ?
C25 C24 H24 119.0 . . ?
C23 C24 H24 119.0 . . ?
C26 C25 C24 120.7(4) . . ?
C26 C25 H25 119.7 . . ?
C24 C25 H25 119.7 . . ?
C25 C26 C27 119.2(4) . . ?
C25 C26 H26 120.4 . . ?
C27 C26 H26 120.4 . . ?
C26 C27 C28 119.7(4) . . ?
C26 C27 H27 120.2 . . ?
C28 C27 H27 120.2 . . ?
C27 C28 C23 121.9(4) . . ?
C27 C28 H28 119.0 . . ?
C23 C28 H28 119.0 . . ?

loop_
_geom_bond_atom_site_label_1
_geom_bond_atom_site_label_2
_geom_bond_distance
_geom_bond_site_symmetry_2
_geom_bond_publ_flag
Sb1 N2 2.024(3) . ?
Sb1 N1 2.031(3) . ?
Sb1 Cl1 2.4274(11) . ?
Sb1 B1 2.519(4) . ?
Sb2 N3 2.022(3) . ?
Sb2 N4 2.025(3) . ?
Sb2 Cl2 2.4288(11) . ?
Sb2 B2 2.524(4) . ?
N1 B1 1.443(5) . ?
N1 C1 1.467(4) . ?
N2 B1 1.443(5) . ?
N2 C5 1.469(5) . ?
N3 B2 1.437(5) . ?
N3 C9 1.472(5) . ?
N4 B2 1.440(5) . ?
N4 C13 1.469(5) . ?
B1 C17 1.584(5) . ?
B2 C23 1.585(5) . ?
C1 C2 1.524(6) . ?
C1 C3 1.528(6) . ?
C1 C4 1.528(5) . ?
C2 H2A 0.9800 . ?
C2 H2B 0.9800 . ?
C2 H2C 0.9800 . ?
C3 H3A 0.9800 . ?
C3 H3B 0.9800 . ?
C3 H3C 0.9800 . ?
C4 H4A 0.9800 . ?
C4 H4B 0.9800 . ?
C4 H4C 0.9800 . ?
C5 C6 1.518(6) . ?
C5 C7 1.523(6) . ?
C5 C8 1.528(6) . ?
C6 H6A 0.9800 . ?
C6 H6B 0.9800 . ?
C6 H6C 0.9800 . ?
C7 H7A 0.9800 . ?
C7 H7B 0.9800 . ?
C7 H7C 0.9800 . ?
C8 H8A 0.9800 . ?
C8 H8B 0.9800 . ?
C8 H8C 0.9800 . ?
C9 C11 1.522(5) . ?
C9 C12 1.525(6) . ?
C9 C10 1.529(5) . ?
C10 H10A 0.9800 . ?
C10 H10B 0.9800 . ?
C10 H10C 0.9800 . ?
C11 H11A 0.9800 . ?
C11 H11B 0.9800 . ?
C11 H11C 0.9800 . ?
C12 H12A 0.9800 . ?
C12 H12B 0.9800 . ?
C12 H12C 0.9800 . ?
C13 C14 1.518(6) . ?
C13 C15 1.524(6) . ?
C13 C16 1.534(6) . ?
C14 H14A 0.9800 . ?
C14 H14B 0.9800 . ?
C14 H14C 0.9800 . ?
C15 H15A 0.9800 . ?
C15 H15B 0.9800 . ?
C15 H15C 0.9800 . ?
C16 H16A 0.9800 . ?
C16 H16B 0.9800 . ?
C16 H16C 0.9800 . ?
C17 C22 1.394(5) . ?
C17 C18 1.397(5) . ?
C18 C19 1.381(5) . ?
C18 H18 0.9500 . ?
C19 C20 1.388(6) . ?
C19 H19 0.9500 . ?
C20 C21 1.373(6) . ?
C20 H20 0.9500 . ?
C21 C22 1.385(6) . ?
C21 H21 0.9500 . ?
C22 H22 0.9500 . ?
C23 C24 1.383(5) . ?
C23 C28 1.394(5) . ?
C24 C25 1.379(6) . ?
C24 H24 0.9500 . ?
C25 C26 1.370(6) . ?
C25 H25 0.9500 . ?
C26 C27 1.383(6) . ?
C26 H26 0.9500 . ?
C27 C28 1.386(5) . ?
C27 H27 0.9500 . ?
C28 H28 0.9500 . ?

loop_
_geom_torsion_atom_site_label_1
_geom_torsion_atom_site_label_2
_geom_torsion_atom_site_label_3
_geom_torsion_atom_site_label_4
_geom_torsion
_geom_torsion_site_symmetry_1
_geom_torsion_site_symmetry_2
_geom_torsion_site_symmetry_3
_geom_torsion_site_symmetry_4
_geom_torsion_publ_flag
N2 Sb1 N1 B1 -10.20(19) . . . . ?
Cl1 Sb1 N1 B1 -106.74(19) . . . . ?
N2 Sb1 N1 C1 -173.8(3) . . . . ?
Cl1 Sb1 N1 C1 89.6(3) . . . . ?
B1 Sb1 N1 C1 -163.6(4) . . . . ?
N1 Sb1 N2 B1 10.20(19) . . . . ?
Cl1 Sb1 N2 B1 107.92(19) . . . . ?
N1 Sb1 N2 C5 173.9(3) . . . . ?
Cl1 Sb1 N2 C5 -88.4(3) . . . . ?
B1 Sb1 N2 C5 163.7(4) . . . . ?
N4 Sb2 N3 B2 9.88(19) . . . . ?
Cl2 Sb2 N3 B2 106.09(19) . . . . ?
N4 Sb2 N3 C9 176.2(3) . . . . ?
Cl2 Sb2 N3 C9 -87.6(3) . . . . ?
B2 Sb2 N3 C9 166.3(4) . . . . ?
N3 Sb2 N4 B2 -9.86(19) . . . . ?
Cl2 Sb2 N4 B2 -107.3(2) . . . . ?
N3 Sb2 N4 C13 -173.2(3) . . . . ?
Cl2 Sb2 N4 C13 89.3(3) . . . . ?
B2 Sb2 N4 C13 -163.3(4) . . . . ?
C1 N1 B1 N2 176.2(4) . . . . ?
Sb1 N1 B1 N2 13.9(3) . . . . ?
C1 N1 B1 C17 -0.4(6) . . . . ?
Sb1 N1 B1 C17 -162.6(3) . . . . ?
C1 N1 B1 Sb1 162.2(4) . . . . ?
C5 N2 B1 N1 -176.4(4) . . . . ?
Sb1 N2 B1 N1 -14.0(3) . . . . ?
C5 N2 B1 C17 0.2(6) . . . . ?
Sb1 N2 B1 C17 162.6(3) . . . . ?
C5 N2 B1 Sb1 -162.4(5) . . . . ?
N2 Sb1 B1 N1 163.2(3) . . . . ?
Cl1 Sb1 B1 N1 82.4(2) . . . . ?
N1 Sb1 B1 N2 -163.2(3) . . . . ?
Cl1 Sb1 B1 N2 -80.9(2) . . . . ?
N2 Sb1 B1 C17 -98.4(11) . . . . ?
N1 Sb1 B1 C17 98.4(11) . . . . ?
Cl1 Sb1 B1 C17 -179.2(10) . . . . ?
C9 N3 B2 N4 -178.6(3) . . . . ?
Sb2 N3 B2 N4 -13.5(3) . . . . ?
C9 N3 B2 C23 -2.1(6) . . . . ?
Sb2 N3 B2 C23 163.1(3) . . . . ?
C9 N3 B2 Sb2 -165.1(4) . . . . ?
C13 N4 B2 N3 175.6(4) . . . . ?
Sb2 N4 B2 N3 13.4(3) . . . . ?
C13 N4 B2 C23 -1.0(6) . . . . ?
Sb2 N4 B2 C23 -163.1(3) . . . . ?
C13 N4 B2 Sb2 162.1(5) . . . . ?
N4 Sb2 B2 N3 -163.7(3) . . . . ?
Cl2 Sb2 B2 N3 -82.6(2) . . . . ?
N3 Sb2 B2 N4 163.7(3) . . . . ?
Cl2 Sb2 B2 N4 81.1(2) . . . . ?
N3 Sb2 B2 C23 -98.8(12) . . . . ?
N4 Sb2 B2 C23 97.5(12) . . . . ?
Cl2 Sb2 B2 C23 178.6(11) . . . . ?
B1 N1 C1 C2 -178.3(4) . . . . ?
Sb1 N1 C1 C2 -22.0(4) . . . . ?
B1 N1 C1 C3 63.5(5) . . . . ?
Sb1 N1 C1 C3 -140.2(3) . . . . ?
B1 N1 C1 C4 -56.7(5) . . . . ?
Sb1 N1 C1 C4 99.6(4) . . . . ?
B1 N2 C5 C6 -170.7(4) . . . . ?
Sb1 N2 C5 C6 32.8(5) . . . . ?
B1 N2 C5 C7 -52.4(5) . . . . ?
Sb1 N2 C5 C7 151.0(3) . . . . ?
B1 N2 C5 C8 66.9(5) . . . . ?
Sb1 N2 C5 C8 -89.6(4) . . . . ?
B2 N3 C9 C11 -64.7(5) . . . . ?
Sb2 N3 C9 C11 135.1(3) . . . . ?
B2 N3 C9 C12 177.0(4) . . . . ?
Sb2 N3 C9 C12 16.7(5) . . . . ?
B2 N3 C9 C10 55.7(5) . . . . ?
Sb2 N3 C9 C10 -104.5(3) . . . . ?
B2 N4 C13 C14 52.9(5) . . . . ?
Sb2 N4 C13 C14 -151.0(3) . . . . ?
B2 N4 C13 C15 171.2(4) . . . . ?
Sb2 N4 C13 C15 -32.6(5) . . . . ?
B2 N4 C13 C16 -67.1(5) . . . . ?
Sb2 N4 C13 C16 89.0(4) . . . . ?
N1 B1 C17 C22 89.3(5) . . . . ?
N2 B1 C17 C22 -86.6(5) . . . . ?
Sb1 B1 C17 C22 1.3(13) . . . . ?
N1 B1 C17 C18 -91.9(5) . . . . ?
N2 B1 C17 C18 92.2(5) . . . . ?
Sb1 B1 C17 C18 -179.9(9) . . . . ?
C22 C17 C18 C19 0.3(6) . . . . ?
B1 C17 C18 C19 -178.5(3) . . . . ?
C17 C18 C19 C20 -0.7(6) . . . . ?
C18 C19 C20 C21 0.5(6) . . . . ?
C19 C20 C21 C22 0.2(6) . . . . ?
C20 C21 C22 C17 -0.7(6) . . . . ?
C18 C17 C22 C21 0.4(6) . . . . ?
B1 C17 C22 C21 179.3(4) . . . . ?
N3 B2 C23 C24 90.6(5) . . . . ?
N4 B2 C23 C24 -93.6(5) . . . . ?
Sb2 B2 C23 C24 179.1(10) . . . . ?
N3 B2 C23 C28 -90.2(5) . . . . ?
N4 B2 C23 C28 85.6(5) . . . . ?
Sb2 B2 C23 C28 -1.7(13) . . . . ?
C28 C23 C24 C25 -0.1(6) . . . . ?
B2 C23 C24 C25 179.1(4) . . . . ?
C23 C24 C25 C26 0.0(7) . . . . ?
C24 C25 C26 C27 0.4(7) . . . . ?
C25 C26 C27 C28 -0.6(6) . . . . ?
C26 C27 C28 C23 0.4(6) . . . . ?
C24 C23 C28 C27 -0.1(6) . . . . ?
B2 C23 C28 C27 -179.4(4) . . . . ?
